data_1535460
loop_
_publ_author_name
'Mizuno, J.'

_publ_section_title
;
 An X-ray study on the structure of cobalt dichloride hexahydrate
;
_journal_name_full 'Journal of the Physical Society of Japan'
_journal_page_first 1412
_journal_page_last 1420
_journal_volume 15
_journal_year 1960
_chemical_formula_sum 'Cl2 Co H12 O6'
_chemical_name_systematic 'Co Cl2 (H2 O)6'
_space_group_IT_number 12
_symmetry_space_group_name_Hall '-C 2y'
_symmetry_space_group_name_H-M 'C 1 2/m 1'
_cell_angle_alpha 90
_cell_angle_beta 122.33
_cell_angle_gamma 90
_cell_formula_units_Z 2
_cell_length_a 10.34
_cell_length_b 7.06
_cell_length_c 6.67
_cell_volume 411.432
_citation_journal_id_ASTM JUPSAU
_cod_data_source_file Mizuno_JUPSAU_1960_563.cif
_cod_data_source_block H12Cl2Co1O6
_cod_original_cell_volume 411.4324
_cod_original_formula_sum 'H12 Cl2 Co1 O6'
_cod_database_code 1535460

loop_
_symmetry_equiv_pos_as_xyz
x,y,z
-x,y,-z
-x,-y,-z
x,-y,z
x+1/2,y+1/2,z
-x+1/2,y+1/2,-z
-x+1/2,-y+1/2,-z
x+1/2,-y+1/2,z

loop_
_atom_site_label
_atom_site_type_symbol
_atom_site_fract_x
_atom_site_fract_y
_atom_site_fract_z
_atom_site_occupancy
_atom_site_U_iso_or_equiv
Cl1 Cl-1 0.278 0 0.172 1 0.0
O2 O-2 0.275 0 0.707 1 0.0
O1 O-2 0.0288 0.213 0.252 1 0.0
Co1 Co+2 0 0 0 1 0.0
